data_7222239
loop_
_publ_author_name
'Qin, Long-Fang'
'Pang, Chun-Yan'
'Han, Wang-Kang'
'Zhang, Feng-Li'
'Tian, Lei'
'Gu, Zhi-Guo'
'Ren, Xuehong'
'Li, Zaijun'

_publ_section_title
;
 Optical recognition of alkyl nitrile by a homochiral iron(ii) spin
 crossover host
;
_journal_issue 41
_journal_name_full CrystEngComm
_journal_page_first 7956
_journal_paper_doi 10.1039/C5CE01617G
_journal_volume 17
_journal_year 2015
_chemical_absolute_configuration rmad
_chemical_formula_moiety 'C39 H45 Fe N9 2+, 2(Cl O4 -), C2 H3 N'
_chemical_formula_sum 'C41 H48 Cl2 Fe N10 O8'
_chemical_formula_weight 935.64
_chemical_name_systematic
;
 ?
;
_space_group_IT_number 4
_symmetry_cell_setting monoclinic
_symmetry_space_group_name_Hall 'P 2yb'
_symmetry_space_group_name_H-M 'P 1 21 1'
_atom_sites_solution_hydrogens geom
_atom_sites_solution_primary direct
_atom_sites_solution_secondary difmap
_audit_block_doi 10.5517/cc14c68z
_audit_creation_method SHELXL-97
_audit_update_record
;
2015-03-12 deposited with the CCDC.
2015-09-21 downloaded from the CCDC.
;
_cell_angle_alpha 90.00
_cell_angle_beta 92.939(2)
_cell_angle_gamma 90.00
_cell_formula_units_Z 4
_cell_length_a 12.2101(2)
_cell_length_b 17.3136(3)
_cell_length_c 20.6387(4)
_cell_measurement_reflns_used 62220
_cell_measurement_temperature 133(2)
_cell_measurement_theta_max 26.73
_cell_measurement_theta_min 1.54
_cell_volume 4357.30(13)
_computing_cell_refinement 'X-AREA (Stoe & Cie, 2002)'
_computing_data_collection 'X-AREA (Stoe & Cie, 2002)'
_computing_data_reduction 'X-AREA (Stoe & Cie, 2002)'
_computing_molecular_graphics 'DIAMOND (Brandenburg, 2001)'
_computing_publication_material 'SHELXL-97 (Sheldrick, 1997)'
_computing_structure_refinement 'SHELXL-97 (Sheldrick, 1997)'
_computing_structure_solution 'SHELXS-97 (Sheldrick, 1990)'
_diffrn_ambient_temperature 133(2)
_diffrn_measured_fraction_theta_full 0.999
_diffrn_measured_fraction_theta_max 0.999
_diffrn_measurement_device_type 'Stoe IPDS II'
_diffrn_measurement_method \w
_diffrn_radiation_monochromator graphite
_diffrn_radiation_source 'fine-focus sealed tube'
_diffrn_radiation_type MoK\a
_diffrn_radiation_wavelength 0.71073
_diffrn_reflns_av_R_equivalents 0.0305
_diffrn_reflns_av_sigmaI/netI 0.0238
_diffrn_reflns_limit_h_max 15
_diffrn_reflns_limit_h_min -15
_diffrn_reflns_limit_k_max 21
_diffrn_reflns_limit_k_min -21
_diffrn_reflns_limit_l_max 26
_diffrn_reflns_limit_l_min -26
_diffrn_reflns_number 62220
_diffrn_reflns_theta_full 26.73
_diffrn_reflns_theta_max 26.73
_diffrn_reflns_theta_min 1.54
_exptl_absorpt_coefficient_mu 0.533
_exptl_absorpt_correction_T_max 0.8891
_exptl_absorpt_correction_T_min 0.7420
_exptl_absorpt_correction_type numerical
_exptl_absorpt_process_details 'X-RED (Stoe & Cie, 2002)'
_exptl_crystal_colour 'dark red'
_exptl_crystal_density_diffrn 1.426
_exptl_crystal_density_method 'not measured'
_exptl_crystal_description block
_exptl_crystal_F_000 1952
_exptl_crystal_size_max 0.50
_exptl_crystal_size_mid 0.44
_exptl_crystal_size_min 0.35
_refine_diff_density_max 0.427
_refine_diff_density_min -0.428
_refine_diff_density_rms 0.046
_refine_ls_abs_structure_details 'Flack H D (1983), Acta Cryst. A39, 876-881'
_refine_ls_abs_structure_Flack 0.000(6)
_refine_ls_extinction_method none
_refine_ls_goodness_of_fit_ref 1.043
_refine_ls_hydrogen_treatment constr
_refine_ls_matrix_type full
_refine_ls_number_parameters 1142
_refine_ls_number_reflns 18450
_refine_ls_number_restraints 53
_refine_ls_restrained_S_all 1.082
_refine_ls_R_factor_all 0.0296
_refine_ls_R_factor_gt 0.0282
_refine_ls_shift/su_max 0.002
_refine_ls_shift/su_mean 0.000
_refine_ls_structure_factor_coef Fsqd
_refine_ls_weighting_details 'calc w=1/[\s^2^(Fo^2^)+(0.0497P)^2^+0.4787P] where P=(Fo^2^+2Fc^2^)/3'
_refine_ls_weighting_scheme calc
_refine_ls_wR_factor_gt 0.0722
_refine_ls_wR_factor_ref 0.0727
_reflns_number_gt 17779
_reflns_number_total 18450
_reflns_threshold_expression >2sigma(I)
_cod_data_source_file c5ce01617g2.cif
_cod_data_source_block 1
_cod_depositor_comments
;
The following automatic conversions were performed:

'_symmetry_cell_setting' value 'Monoclinic' changed to 'monoclinic'
according to
/usr/data/users/saulius/crontab/automatic-downloads/rss-feeds/RSC/lib/dictionaries/cif_core.dic
dictionary named 'cif_core.dic' version 2.4.2 from 2011-04-26.

Automatic conversion script
Id: cif_fix_values 3271 2015-04-21 07:52:19Z andrius 

 Adding full bibliography for 7222239--7222241.cif.
;
_cod_original_sg_symbol_H-M 'P 21'
_cod_database_code 7222239

loop_
_symmetry_equiv_pos_as_xyz
'x, y, z'
'-x, y+1/2, -z'

loop_
_atom_site_label
_atom_site_type_symbol
_atom_site_fract_x
_atom_site_fract_y
_atom_site_fract_z
_atom_site_U_iso_or_equiv
_atom_site_adp_type
_atom_site_occupancy
_atom_site_symmetry_multiplicity
_atom_site_calc_flag
_atom_site_refinement_flags
_atom_site_disorder_assembly
_atom_site_disorder_group
Fe1 Fe 0.73005(2) 0.310189(15) 0.517730(11) 0.01666(5) Uani 1 1 d . . .
N1 N 0.58370(13) 0.35548(10) 0.52069(8) 0.0216(3) Uani 1 1 d . . .
N2 N 0.41316(15) 0.34240(11) 0.54977(9) 0.0308(4) Uani 1 1 d . . .
N3 N 0.65534(13) 0.22432(9) 0.56307(7) 0.0196(3) Uani 1 1 d . . .
N11 N 0.77557(13) 0.35744(10) 0.60063(8) 0.0219(3) Uani 1 1 d . . .
N12 N 0.90134(14) 0.36901(11) 0.68020(8) 0.0266(4) Uani 1 1 d . . .
N13 N 0.88201(13) 0.26658(9) 0.52859(7) 0.0191(3) Uani 1 1 d . . .
N21 N 0.78027(13) 0.39897(9) 0.46832(8) 0.0211(3) Uani 1 1 d . . .
N22 N 0.79659(15) 0.45188(10) 0.37193(9) 0.0294(4) Uani 1 1 d . . .
N23 N 0.69767(12) 0.26947(9) 0.42813(7) 0.0174(3) Uani 1 1 d . . .
C1 C 0.51310(15) 0.30941(13) 0.54956(9) 0.0230(4) Uani 1 1 d . . .
C2 C 0.52708(18) 0.42044(12) 0.50240(11) 0.0296(4) Uani 1 1 d . . .
H2 H 0.5557 0.4628 0.4814 0.080 Uiso 1 1 calc R . .
C3 C 0.42094(19) 0.41293(13) 0.52016(12) 0.0357(5) Uani 1 1 d . . .
H3 H 0.3649 0.4488 0.5134 0.080 Uiso 1 1 calc R . .
C4 C 0.31409(19) 0.30889(19) 0.57565(14) 0.0477(6) Uani 1 1 d . . .
H4A H 0.3183 0.2536 0.5738 0.080 Uiso 1 1 calc R . .
H4B H 0.2508 0.3263 0.5502 0.080 Uiso 1 1 calc R . .
H4C H 0.3084 0.3249 0.6199 0.080 Uiso 1 1 calc R . .
C5 C 0.55335(16) 0.23650(12) 0.57311(9) 0.0224(4) Uani 1 1 d . . .
H5 H 0.5099 0.2010 0.5938 0.080 Uiso 1 1 calc R . .
C6 C 0.70874(17) 0.15238(11) 0.58826(9) 0.0233(4) Uani 1 1 d . . .
H6 H 0.7646 0.1381 0.5580 0.080 Uiso 1 1 calc R . .
C7 C 0.6306(2) 0.08344(13) 0.59247(11) 0.0352(5) Uani 1 1 d . . .
H7A H 0.5794 0.0931 0.6253 0.080 Uiso 1 1 calc R . .
H7B H 0.6721 0.0377 0.6034 0.080 Uiso 1 1 calc R . .
H7C H 0.5915 0.0763 0.5514 0.080 Uiso 1 1 calc R . .
C8 C 0.76746(16) 0.16587(12) 0.65393(9) 0.0244(4) Uani 1 1 d . . .
C9 C 0.86586(18) 0.12815(14) 0.66867(11) 0.0344(5) Uani 1 1 d . . .
H9 H 0.8963 0.0968 0.6377 0.080 Uiso 1 1 calc R . .
C10 C 0.9196(2) 0.13679(18) 0.72956(13) 0.0454(6) Uani 1 1 d . . .
H10 H 0.9859 0.1117 0.7387 0.080 Uiso 1 1 calc R . .
C11 C 0.8749(2) 0.18233(18) 0.77629(12) 0.0448(6) Uani 1 1 d . . .
H11 H 0.9107 0.1876 0.8169 0.080 Uiso 1 1 calc R . .
C12 C 0.7763(2) 0.22027(16) 0.76244(11) 0.0363(5) Uani 1 1 d . . .
H12 H 0.7461 0.2515 0.7936 0.080 Uiso 1 1 calc R . .
C13 C 0.72253(18) 0.21135(13) 0.70142(10) 0.0288(4) Uani 1 1 d . . .
H13 H 0.6559 0.2361 0.6925 0.080 Uiso 1 1 calc R . .
C21 C 0.87569(15) 0.33587(11) 0.62238(9) 0.0214(4) Uani 1 1 d . . .
C22 C 0.73627(18) 0.40577(12) 0.64599(10) 0.0271(4) Uani 1 1 d . . .
H22 H 0.6679 0.4296 0.6436 0.080 Uiso 1 1 calc R . .
C23 C 0.81427(18) 0.41344(14) 0.69572(10) 0.0319(5) Uani 1 1 d . . .
H23 H 0.8089 0.4432 0.7329 0.080 Uiso 1 1 calc R . .
C24 C 1.00525(19) 0.35992(16) 0.71837(11) 0.0359(5) Uani 1 1 d . . .
H24A H 1.0507 0.3233 0.6974 0.080 Uiso 1 1 calc R . .
H24B H 0.9908 0.3417 0.7610 0.080 Uiso 1 1 calc R . .
H24C H 1.0422 0.4088 0.7216 0.080 Uiso 1 1 calc R . .
C25 C 0.93525(15) 0.28545(11) 0.58192(9) 0.0208(4) Uani 1 1 d . . .
H25 H 1.0057 0.2679 0.5930 0.080 Uiso 1 1 calc R . .
C26 C 0.93870(15) 0.22186(12) 0.47945(9) 0.0204(4) Uani 1 1 d . . .
H26 H 0.8840 0.1887 0.4569 0.080 Uiso 1 1 calc R . .
C27 C 1.03084(17) 0.16967(13) 0.50733(10) 0.0292(4) Uani 1 1 d . . .
H27A H 1.0876 0.2009 0.5279 0.080 Uiso 1 1 calc R . .
H27B H 1.0606 0.1402 0.4729 0.080 Uiso 1 1 calc R . .
H27C H 1.0021 0.1352 0.5387 0.080 Uiso 1 1 calc R . .
C28 C 0.98393(15) 0.27625(13) 0.42925(9) 0.0242(4) Uani 1 1 d . . .
C29 C 0.9792(2) 0.25449(17) 0.36439(11) 0.0404(6) Uani 1 1 d . . .
H29 H 0.9460 0.2081 0.3519 0.080 Uiso 1 1 calc R . .
C30 C 1.0236(2) 0.3017(2) 0.31802(12) 0.0574(8) Uani 1 1 d . . .
H30 H 1.0191 0.2869 0.2746 0.080 Uiso 1 1 calc R . .
C31 C 1.0738(2) 0.3697(2) 0.33553(13) 0.0526(7) Uani 1 1 d . . .
H31 H 1.1043 0.4006 0.3043 0.080 Uiso 1 1 calc R . .
C32 C 1.07895(19) 0.39208(16) 0.39963(13) 0.0402(6) Uani 1 1 d . . .
H32 H 1.1128 0.4384 0.4117 0.080 Uiso 1 1 calc R . .
C33 C 1.03374(17) 0.34582(13) 0.44635(10) 0.0287(4) Uani 1 1 d . . .
H33 H 1.0369 0.3616 0.4895 0.080 Uiso 1 1 calc R . .
C41 C 0.76756(16) 0.38823(11) 0.40458(9) 0.0221(4) Uani 1 1 d . . .
C42 C 0.81959(18) 0.47184(12) 0.47696(11) 0.0284(4) Uani 1 1 d . . .
H42 H 0.8367 0.4952 0.5168 0.080 Uiso 1 1 calc R . .
C43 C 0.8300(2) 0.50533(13) 0.41714(11) 0.0356(5) Uani 1 1 d . . .
H43 H 0.8550 0.5550 0.4091 0.080 Uiso 1 1 calc R . .
C44 C 0.7959(3) 0.46106(15) 0.30120(12) 0.0432(6) Uani 1 1 d . . .
H44A H 0.8572 0.4339 0.2848 0.080 Uiso 1 1 calc R . .
H44B H 0.8012 0.5149 0.2907 0.080 Uiso 1 1 calc R . .
H44C H 0.7290 0.4404 0.2819 0.080 Uiso 1 1 calc R . .
C45 C 0.72296(14) 0.31597(12) 0.38200(8) 0.0202(3) Uani 1 1 d . . .
H45 H 0.7131 0.3036 0.3382 0.080 Uiso 1 1 calc R . .
C46 C 0.64035(15) 0.19666(11) 0.41029(9) 0.0197(3) Uani 1 1 d . . .
H46 H 0.6645 0.1576 0.4423 0.080 Uiso 1 1 calc R . .
C47 C 0.66425(16) 0.16513(12) 0.34348(10) 0.0261(4) Uani 1 1 d . . .
H47A H 0.6316 0.1983 0.3106 0.080 Uiso 1 1 calc R . .
H47B H 0.6341 0.1141 0.3386 0.080 Uiso 1 1 calc R . .
H47C H 0.7421 0.1631 0.3392 0.080 Uiso 1 1 calc R . .
C48 C 0.51726(15) 0.20679(12) 0.41531(9) 0.0221(4) Uani 1 1 d . . .
C49 C 0.45390(18) 0.14647(14) 0.43745(10) 0.0321(5) Uani 1 1 d . . .
H49 H 0.4876 0.1010 0.4517 0.080 Uiso 1 1 calc R . .
C50 C 0.3402(2) 0.15365(19) 0.43844(13) 0.0460(7) Uani 1 1 d . . .
H50 H 0.2989 0.1132 0.4540 0.080 Uiso 1 1 calc R . .
C51 C 0.28908(19) 0.2197(2) 0.41673(14) 0.0486(7) Uani 1 1 d . . .
H51 H 0.2132 0.2240 0.4175 0.080 Uiso 1 1 calc R . .
C52 C 0.35027(19) 0.28002(17) 0.39357(13) 0.0411(6) Uani 1 1 d . . .
H52 H 0.3156 0.3247 0.3782 0.080 Uiso 1 1 calc R . .
C53 C 0.46394(17) 0.27356(14) 0.39330(11) 0.0306(4) Uani 1 1 d . . .
H53 H 0.5048 0.3145 0.3782 0.080 Uiso 1 1 calc R . .
Fe2 Fe 0.254249(19) 0.437726(15) 0.996767(12) 0.01527(5) Uani 1 1 d . . .
N31 N 0.11460(12) 0.49251(9) 0.99043(7) 0.0180(3) Uani 1 1 d . . .
N32 N -0.05474(13) 0.50287(10) 1.02239(8) 0.0230(3) Uani 1 1 d . . .
N33 N 0.17866(12) 0.38379(9) 1.06742(7) 0.0174(3) Uani 1 1 d . . .
N41 N 0.31890(13) 0.51521(9) 1.05627(8) 0.0194(3) Uani 1 1 d . . .
N42 N 0.46120(13) 0.55223(10) 1.11886(8) 0.0221(3) Uani 1 1 d . . .
N43 N 0.40216(12) 0.38931(9) 1.01456(7) 0.0174(3) Uani 1 1 d . . .
N51 N 0.30310(12) 0.49165(9) 0.91960(8) 0.0181(3) Uani 1 1 d . . .
N52 N 0.31507(13) 0.49098(10) 0.81305(8) 0.0230(3) Uani 1 1 d . . .
N53 N 0.20438(11) 0.36113(9) 0.92884(7) 0.0162(3) Uani 1 1 d . . .
C61 C 0.04197(15) 0.46509(11) 1.03068(9) 0.0199(4) Uani 1 1 d . . .
C62 C 0.06323(15) 0.55017(11) 0.95559(9) 0.0215(4) Uani 1 1 d . . .
H62 H 0.0946 0.5801 0.9240 0.080 Uiso 1 1 calc R . .
C63 C -0.04239(16) 0.55669(12) 0.97480(10) 0.0259(4) Uani 1 1 d . . .
H63 H -0.0954 0.5911 0.9585 0.080 Uiso 1 1 calc R . .
C64 C -0.15523(16) 0.48697(14) 1.05637(11) 0.0314(5) Uani 1 1 d . . .
H64A H -0.1790 0.4351 1.0472 0.080 Uiso 1 1 calc R . .
H64B H -0.2116 0.5225 1.0418 0.080 Uiso 1 1 calc R . .
H64C H -0.1407 0.4929 1.1022 0.080 Uiso 1 1 calc R . .
C65 C 0.07756(15) 0.40403(11) 1.07387(9) 0.0201(3) Uani 1 1 d . . .
H65 H 0.0326 0.3813 1.1035 0.080 Uiso 1 1 calc R . .
C66 C 0.22933(15) 0.32598(10) 1.11243(9) 0.0199(4) Uani 1 1 d . . .
H66 H 0.2794 0.2947 1.0876 0.080 Uiso 1 1 calc R . .
C67 C 0.14782(17) 0.27070(13) 1.14179(10) 0.0284(4) Uani 1 1 d . . .
H67A H 0.1030 0.2987 1.1707 0.080 Uiso 1 1 calc R . .
H67B H 0.1871 0.2308 1.1654 0.080 Uiso 1 1 calc R . .
H67C H 0.1021 0.2479 1.1077 0.080 Uiso 1 1 calc R . .
C68 C 0.29856(16) 0.36712(12) 1.16599(9) 0.0218(4) Uani 1 1 d . . .
C69 C 0.26225(16) 0.43332(13) 1.19593(9) 0.0263(4) Uani 1 1 d . . .
H69 H 0.1947 0.4544 1.1827 0.080 Uiso 1 1 calc R . .
C70 C 0.32558(19) 0.46878(14) 1.24554(10) 0.0321(5) Uani 1 1 d . . .
H70 H 0.3004 0.5132 1.2653 0.080 Uiso 1 1 calc R . .
C71 C 0.42635(19) 0.43742(16) 1.26516(10) 0.0351(5) Uani 1 1 d . . .
H71 H 0.4689 0.4607 1.2983 0.080 Uiso 1 1 calc R . .
C72 C 0.46380(18) 0.37137(15) 1.23545(10) 0.0325(5) Uani 1 1 d . . .
H72 H 0.5316 0.3505 1.2485 0.080 Uiso 1 1 calc R . .
C73 C 0.40002(16) 0.33635(12) 1.18613(9) 0.0257(4) Uani 1 1 d . . .
H73 H 0.4253 0.2920 1.1664 0.080 Uiso 1 1 calc R . .
C81 C 0.42057(15) 0.49768(11) 1.07736(9) 0.0189(3) Uani 1 1 d . . .
C82 C 0.29350(16) 0.58357(11) 1.08456(10) 0.0233(4) Uani 1 1 d . . .
H82 H 0.2275 0.6100 1.0783 0.080 Uiso 1 1 calc R . .
C83 C 0.38152(17) 0.60692(12) 1.12379(10) 0.0269(4) Uani 1 1 d . . .
H83 H 0.3860 0.6515 1.1489 0.080 Uiso 1 1 calc R . .
C84 C 0.57210(16) 0.55481(13) 1.14974(10) 0.0288(4) Uani 1 1 d . . .
H84A H 0.5975 0.5031 1.1582 0.080 Uiso 1 1 calc R . .
H84B H 0.5707 0.5828 1.1898 0.080 Uiso 1 1 calc R . .
H84C H 0.6206 0.5801 1.1214 0.080 Uiso 1 1 calc R . .
C85 C 0.46720(14) 0.42754(11) 1.05412(8) 0.0184(3) Uani 1 1 d . . .
H85 H 0.5378 0.4111 1.0664 0.080 Uiso 1 1 calc R . .
C86 C 0.44253(14) 0.31798(11) 0.98402(8) 0.0183(3) Uani 1 1 d . . .
H86 H 0.3818 0.2809 0.9813 0.080 Uiso 1 1 calc R . .
C87 C 0.53874(16) 0.27935(12) 1.02160(10) 0.0253(4) Uani 1 1 d . . .
H87A H 0.6023 0.3119 1.0206 0.080 Uiso 1 1 calc R . .
H87B H 0.5540 0.2305 1.0020 0.080 Uiso 1 1 calc R . .
H87C H 0.5203 0.2714 1.0658 0.080 Uiso 1 1 calc R . .
C88 C 0.47435(14) 0.33512(10) 0.91526(9) 0.0178(3) Uani 1 1 d . . .
C89 C 0.52825(14) 0.40345(11) 0.89931(9) 0.0205(4) Uani 1 1 d . . .
H89 H 0.5411 0.4414 0.9307 0.080 Uiso 1 1 calc R . .
C90 C 0.56258(16) 0.41482(12) 0.83698(10) 0.0246(4) Uani 1 1 d . . .
H90 H 0.5990 0.4601 0.8269 0.080 Uiso 1 1 calc R . .
C91 C 0.54276(17) 0.35892(13) 0.78957(10) 0.0286(4) Uani 1 1 d . . .
H91 H 0.5648 0.3671 0.7476 0.080 Uiso 1 1 calc R . .
C92 C 0.49025(16) 0.29122(13) 0.80484(10) 0.0279(4) Uani 1 1 d . . .
H92 H 0.4770 0.2536 0.7732 0.080 Uiso 1 1 calc R . .
C93 C 0.45718(15) 0.27926(12) 0.86734(10) 0.0232(4) Uani 1 1 d . . .
H93 H 0.4230 0.2331 0.8774 0.080 Uiso 1 1 calc R . .
C101 C 0.28060(14) 0.45245(11) 0.86497(9) 0.0189(4) Uani 1 1 d . . .
C102 C 0.35410(15) 0.55808(11) 0.90205(10) 0.0231(4) Uani 1 1 d . . .
H102 H 0.3793 0.5969 0.9302 0.080 Uiso 1 1 calc R . .
C103 C 0.36190(16) 0.55806(12) 0.83590(10) 0.0268(4) Uani 1 1 d . . .
H103 H 0.3931 0.5964 0.8113 0.080 Uiso 1 1 calc R . .
C104 C 0.30186(19) 0.46642(14) 0.74528(10) 0.0316(5) Uani 1 1 d . . .
H10A H 0.2931 0.4113 0.7434 0.080 Uiso 1 1 calc R . .
H10B H 0.3656 0.4810 0.7228 0.080 Uiso 1 1 calc R . .
H10C H 0.2382 0.4908 0.7251 0.080 Uiso 1 1 calc R . .
C105 C 0.22707(14) 0.37924(11) 0.87042(9) 0.0181(3) Uani 1 1 d . . .
H105 H 0.2102 0.3476 0.8349 0.080 Uiso 1 1 calc R . .
C106 C 0.14053(14) 0.29023(10) 0.93967(9) 0.0176(3) Uani 1 1 d . . .
H106 H 0.1625 0.2712 0.9831 0.080 Uiso 1 1 calc R . .
C107 C 0.15937(16) 0.22440(12) 0.89184(10) 0.0246(4) Uani 1 1 d . . .
H10D H 0.1313 0.2391 0.8493 0.080 Uiso 1 1 calc R . .
H10E H 0.1221 0.1788 0.9055 0.080 Uiso 1 1 calc R . .
H10F H 0.2365 0.2140 0.8908 0.080 Uiso 1 1 calc R . .
C108 C 0.01841(14) 0.30799(11) 0.93917(8) 0.0184(3) Uani 1 1 d . . .
C109 C -0.04808(16) 0.26028(12) 0.97482(10) 0.0246(4) Uani 1 1 d . . .
H109 H -0.0163 0.2221 1.0013 0.080 Uiso 1 1 calc R . .
C110 C -0.16143(17) 0.26919(14) 0.97115(11) 0.0313(5) Uani 1 1 d . . .
H110 H -0.2051 0.2370 0.9951 0.080 Uiso 1 1 calc R . .
C111 C -0.20924(16) 0.32619(14) 0.93173(11) 0.0329(5) Uani 1 1 d . . .
H111 H -0.2851 0.3316 0.9285 0.080 Uiso 1 1 calc R . .
C112 C -0.14385(16) 0.37499(13) 0.89728(10) 0.0284(4) Uani 1 1 d . . .
H112 H -0.1759 0.4138 0.8716 0.080 Uiso 1 1 calc R . .
C113 C -0.03060(15) 0.36623(11) 0.90094(9) 0.0213(4) Uani 1 1 d . . .
H113 H 0.0128 0.3994 0.8778 0.080 Uiso 1 1 calc R . .
N61 N 0.9382(3) 0.5358(2) 0.79636(14) 0.0836(11) Uani 1 1 d . . .
N62 N 0.55314(19) 0.52889(14) 0.69683(12) 0.0454(5) Uani 1 1 d . . .
C121 C 1.0065(2) 0.57845(16) 0.79011(12) 0.0426(6) Uani 1 1 d . . .
C122 C 1.0936(2) 0.63269(18) 0.78300(14) 0.0494(6) Uani 1 1 d . . .
H12A H 1.1526 0.6214 0.8141 0.080 Uiso 1 1 calc R . .
H12B H 1.0671 0.6840 0.7902 0.080 Uiso 1 1 calc R . .
H12C H 1.1195 0.6291 0.7400 0.080 Uiso 1 1 calc R . .
C131 C 0.6115(2) 0.57513(15) 0.71801(12) 0.0389(5) Uani 1 1 d . . .
C132 C 0.6878(4) 0.6321(2) 0.74462(15) 0.0710(10) Uani 1 1 d . . .
H13A H 0.7256 0.6116 0.7828 0.080 Uiso 1 1 calc R . .
H13B H 0.6485 0.6778 0.7557 0.080 Uiso 1 1 calc R . .
H13C H 0.7400 0.6446 0.7130 0.080 Uiso 1 1 calc R . .
Cl1 Cl 0.76642(4) 0.30941(3) 1.16393(2) 0.02873(10) Uani 1 1 d . . .
O11 O 0.87859(14) 0.33297(14) 1.16704(10) 0.0578(6) Uani 1 1 d . . .
O12 O 0.73802(16) 0.28616(11) 1.22734(8) 0.0442(4) Uani 1 1 d . . .
O13 O 0.69835(13) 0.37301(10) 1.14224(9) 0.0396(4) Uani 1 1 d . . .
O14 O 0.7510(2) 0.24591(13) 1.12036(10) 0.0618(6) Uani 1 1 d . . .
Cl2 Cl 0.65251(4) 0.61216(3) 0.94237(2) 0.02329(9) Uani 1 1 d . . .
O21 O 0.57999(14) 0.58485(12) 0.98980(9) 0.0456(5) Uani 1 1 d . . .
O22 O 0.73350(13) 0.66278(9) 0.97302(9) 0.0357(4) Uani 1 1 d . . .
O23 O 0.59111(13) 0.65354(10) 0.89240(8) 0.0363(4) Uani 1 1 d . . .
O24 O 0.70728(15) 0.54830(10) 0.91451(10) 0.0439(4) Uani 1 1 d . . .
Cl3 Cl 0.75534(4) 0.68699(3) 0.29081(2) 0.02899(10) Uani 1 1 d . . .
O31 O 0.83325(14) 0.67991(11) 0.34508(8) 0.0399(4) Uani 1 1 d . . .
O32 O 0.75573(14) 0.76520(9) 0.26759(8) 0.0362(4) Uani 1 1 d . . .
O33 O 0.64735(15) 0.66750(12) 0.31107(10) 0.0489(5) Uani 1 1 d . . .
O34 O 0.78459(18) 0.63567(10) 0.23989(9) 0.0453(4) Uani 1 1 d . . .
Cl4 Cl 0.86704(5) 0.00681(3) 0.41970(3) 0.03196(11) Uani 1 1 d D . .
O41A O 0.8648(4) 0.0297(3) 0.48823(17) 0.0697(15) Uani 0.625(3) 1 d PD A 1
O42A O 0.7495(3) -0.0020(2) 0.40088(18) 0.0682(9) Uani 0.625(3) 1 d PD A 1
O43A O 0.9150(3) -0.0651(2) 0.41454(17) 0.0652(9) Uani 0.625(3) 1 d PD A 1
O44A O 0.9098(4) 0.0658(3) 0.3824(2) 0.0469(10) Uani 0.625(3) 1 d PD A 1
O41B O 0.8145(6) 0.0393(5) 0.4687(3) 0.0697(15) Uani 0.375(3) 1 d PD A 2
O42B O 0.8152(5) -0.0597(3) 0.3906(3) 0.0682(9) Uani 0.375(3) 1 d PD A 2
O43B O 0.9797(4) -0.0171(3) 0.4381(3) 0.0652(9) Uani 0.375(3) 1 d PD A 2
O44B O 0.8823(7) 0.0621(5) 0.3657(4) 0.0469(10) Uani 0.375(3) 1 d PD A 2

loop_
_atom_site_aniso_label
_atom_site_aniso_U_11
_atom_site_aniso_U_22
_atom_site_aniso_U_33
_atom_site_aniso_U_23
_atom_site_aniso_U_13
_atom_site_aniso_U_12
Fe1 0.01908(11) 0.01570(12) 0.01520(11) 0.00021(10) 0.00091(9) -0.00029(10)
N1 0.0244(8) 0.0195(8) 0.0208(7) -0.0005(6) 0.0009(6) 0.0012(6)
N2 0.0257(8) 0.0333(9) 0.0341(9) -0.0001(8) 0.0095(7) 0.0068(7)
N3 0.0242(8) 0.0192(8) 0.0154(7) -0.0005(6) 0.0009(6) -0.0001(6)
N11 0.0240(8) 0.0225(8) 0.0194(7) -0.0023(6) 0.0032(6) -0.0015(6)
N12 0.0290(9) 0.0332(9) 0.0173(7) -0.0045(7) -0.0005(6) -0.0068(7)
N13 0.0208(7) 0.0201(8) 0.0166(7) 0.0007(6) 0.0016(6) -0.0017(6)
N21 0.0220(7) 0.0184(8) 0.0229(8) -0.0004(6) 0.0006(6) -0.0020(6)
N22 0.0385(10) 0.0206(9) 0.0287(9) 0.0086(7) -0.0010(7) -0.0078(7)
N23 0.0171(7) 0.0158(7) 0.0194(7) 0.0013(6) 0.0009(6) -0.0004(6)
C1 0.0238(8) 0.0252(9) 0.0203(8) 0.0001(8) 0.0029(7) 0.0013(8)
C2 0.0315(10) 0.0205(10) 0.0369(11) 0.0028(8) 0.0027(8) 0.0068(8)
C3 0.0343(11) 0.0281(11) 0.0447(13) 0.0014(9) 0.0037(10) 0.0134(9)
C4 0.0303(11) 0.0533(15) 0.0614(16) 0.0086(14) 0.0200(11) 0.0091(12)
C5 0.0262(9) 0.0225(9) 0.0189(8) -0.0001(7) 0.0036(7) -0.0013(8)
C6 0.0337(10) 0.0168(9) 0.0194(9) 0.0040(7) 0.0016(7) 0.0031(8)
C7 0.0508(14) 0.0248(11) 0.0292(11) 0.0048(8) -0.0079(10) -0.0061(9)
C8 0.0274(9) 0.0242(10) 0.0217(9) 0.0074(7) 0.0018(7) -0.0029(8)
C9 0.0305(11) 0.0400(13) 0.0330(11) 0.0128(10) 0.0046(9) 0.0037(9)
C10 0.0277(11) 0.0628(17) 0.0450(14) 0.0221(13) -0.0052(10) -0.0015(11)
C11 0.0408(13) 0.0638(17) 0.0288(11) 0.0169(11) -0.0086(10) -0.0178(12)
C12 0.0407(12) 0.0449(13) 0.0232(10) 0.0034(9) 0.0005(9) -0.0119(10)
C13 0.0328(10) 0.0303(11) 0.0231(9) 0.0037(8) 0.0001(8) -0.0019(8)
C21 0.0223(8) 0.0247(9) 0.0172(8) -0.0003(7) 0.0009(7) -0.0049(7)
C22 0.0327(10) 0.0258(10) 0.0233(9) -0.0061(8) 0.0065(8) 0.0004(8)
C23 0.0357(11) 0.0360(12) 0.0243(9) -0.0098(8) 0.0058(8) -0.0038(9)
C24 0.0333(11) 0.0493(14) 0.0242(10) -0.0047(9) -0.0086(8) -0.0071(10)
C25 0.0210(8) 0.0233(9) 0.0179(8) 0.0010(7) 0.0004(7) -0.0014(7)
C26 0.0186(8) 0.0252(9) 0.0171(8) -0.0034(7) -0.0002(6) 0.0009(7)
C27 0.0272(10) 0.0317(11) 0.0288(10) 0.0022(8) 0.0037(8) 0.0093(8)
C28 0.0158(8) 0.0356(11) 0.0214(9) 0.0007(8) 0.0022(7) -0.0009(7)
C29 0.0390(12) 0.0616(17) 0.0209(10) -0.0041(10) 0.0054(9) -0.0213(11)
C30 0.0533(15) 0.097(2) 0.0222(11) 0.0012(14) 0.0083(10) -0.0289(17)
C31 0.0451(14) 0.077(2) 0.0365(13) 0.0232(14) 0.0103(11) -0.0151(14)
C32 0.0316(11) 0.0417(14) 0.0477(14) 0.0128(11) 0.0063(10) -0.0068(10)
C33 0.0258(10) 0.0305(11) 0.0298(10) 0.0028(9) 0.0031(8) -0.0018(8)
C41 0.0239(9) 0.0203(9) 0.0219(9) 0.0038(7) -0.0010(7) -0.0018(7)
C42 0.0388(11) 0.0165(9) 0.0299(10) -0.0014(8) 0.0012(8) -0.0069(8)
C43 0.0500(13) 0.0201(10) 0.0365(12) 0.0026(9) -0.0005(10) -0.0108(9)
C44 0.0655(17) 0.0348(13) 0.0294(12) 0.0134(9) 0.0018(11) -0.0113(11)
C45 0.0219(8) 0.0201(9) 0.0185(8) 0.0010(7) 0.0002(6) -0.0021(7)
C46 0.0230(9) 0.0173(9) 0.0185(8) 0.0015(7) -0.0019(7) -0.0034(7)
C47 0.0254(9) 0.0258(10) 0.0272(10) -0.0080(8) 0.0037(8) -0.0017(8)
C48 0.0226(9) 0.0267(10) 0.0172(8) -0.0042(7) 0.0022(7) -0.0049(7)
C49 0.0327(11) 0.0386(12) 0.0252(10) 0.0015(9) 0.0020(8) -0.0139(9)
C50 0.0348(13) 0.0658(18) 0.0382(13) -0.0048(12) 0.0106(10) -0.0225(13)
C51 0.0219(10) 0.077(2) 0.0478(14) -0.0115(14) 0.0095(10) -0.0027(12)
C52 0.0246(10) 0.0498(15) 0.0489(14) -0.0076(12) 0.0019(10) 0.0051(10)
C53 0.0253(10) 0.0338(11) 0.0327(11) -0.0025(9) 0.0014(8) 0.0007(8)
Fe2 0.01364(11) 0.01544(11) 0.01672(11) -0.00067(9) 0.00077(8) 0.00037(9)
N31 0.0181(7) 0.0173(7) 0.0186(7) -0.0003(6) 0.0000(6) -0.0007(6)
N32 0.0160(7) 0.0253(8) 0.0279(8) 0.0013(7) 0.0024(6) 0.0025(6)
N33 0.0177(7) 0.0173(7) 0.0171(7) -0.0010(6) 0.0005(5) 0.0009(6)
N41 0.0194(7) 0.0187(8) 0.0202(7) 0.0000(6) 0.0029(6) 0.0010(6)
N42 0.0213(8) 0.0202(8) 0.0245(8) -0.0035(6) -0.0010(6) -0.0032(6)
N43 0.0160(7) 0.0187(8) 0.0175(7) -0.0008(6) 0.0022(5) 0.0005(6)
N51 0.0167(7) 0.0157(7) 0.0220(7) 0.0012(6) 0.0010(6) -0.0007(5)
N52 0.0234(8) 0.0252(8) 0.0202(8) 0.0055(6) -0.0007(6) -0.0040(6)
N53 0.0126(6) 0.0165(7) 0.0196(7) -0.0002(6) 0.0004(5) -0.0005(5)
C61 0.0186(8) 0.0195(9) 0.0219(9) -0.0023(7) 0.0037(7) 0.0027(7)
C62 0.0201(8) 0.0202(9) 0.0239(9) 0.0044(7) -0.0010(7) 0.0032(7)
C63 0.0212(9) 0.0247(10) 0.0316(10) 0.0039(8) -0.0008(8) 0.0045(7)
C64 0.0197(9) 0.0354(12) 0.0398(12) 0.0051(9) 0.0083(8) 0.0055(8)
C65 0.0199(8) 0.0220(9) 0.0186(8) -0.0009(7) 0.0030(7) -0.0005(7)
C66 0.0223(8) 0.0189(10) 0.0184(8) 0.0033(7) 0.0011(7) 0.0023(7)
C67 0.0278(10) 0.0285(11) 0.0291(10) 0.0085(8) 0.0021(8) -0.0021(8)
C68 0.0240(9) 0.0258(10) 0.0159(8) 0.0031(7) 0.0031(7) 0.0000(7)
C69 0.0277(9) 0.0304(10) 0.0206(8) -0.0008(8) 0.0016(7) 0.0036(8)
C70 0.0370(11) 0.0348(11) 0.0247(10) -0.0078(9) 0.0023(8) 0.0018(9)
C71 0.0372(11) 0.0451(13) 0.0224(9) -0.0041(10) -0.0029(8) -0.0044(11)
C72 0.0291(10) 0.0453(13) 0.0226(9) 0.0025(9) -0.0036(8) 0.0040(9)
C73 0.0266(9) 0.0313(10) 0.0191(8) 0.0029(7) 0.0006(7) 0.0032(8)
C81 0.0205(8) 0.0200(9) 0.0162(8) -0.0001(7) 0.0003(6) -0.0015(7)
C82 0.0233(9) 0.0187(9) 0.0278(9) -0.0050(7) 0.0012(7) 0.0006(7)
C83 0.0287(10) 0.0221(9) 0.0303(10) -0.0078(8) 0.0049(8) 0.0008(8)
C84 0.0233(9) 0.0314(11) 0.0310(10) -0.0056(9) -0.0069(8) -0.0015(8)
C85 0.0173(7) 0.0188(9) 0.0192(8) 0.0016(7) 0.0003(6) 0.0003(7)
C86 0.0171(7) 0.0162(9) 0.0219(8) -0.0018(7) 0.0026(6) 0.0021(7)
C87 0.0232(9) 0.0258(10) 0.0272(10) 0.0039(8) 0.0027(7) 0.0067(8)
C88 0.0144(7) 0.0168(8) 0.0220(8) 0.0000(6) 0.0001(6) 0.0018(6)
C89 0.0189(8) 0.0198(9) 0.0229(9) -0.0003(7) 0.0009(7) 0.0000(7)
C90 0.0242(9) 0.0260(10) 0.0238(9) 0.0039(7) 0.0029(7) -0.0005(7)
C91 0.0309(10) 0.0354(11) 0.0198(9) 0.0003(8) 0.0030(7) 0.0034(9)
C92 0.0271(9) 0.0318(11) 0.0248(9) -0.0076(8) 0.0006(7) 0.0037(8)
C93 0.0191(8) 0.0227(9) 0.0282(10) -0.0038(8) 0.0038(7) 0.0014(7)
C101 0.0153(7) 0.0226(10) 0.0187(8) 0.0031(7) -0.0003(6) 0.0001(7)
C102 0.0206(9) 0.0186(9) 0.0299(9) 0.0037(7) 0.0002(7) -0.0025(7)
C103 0.0266(9) 0.0240(10) 0.0295(10) 0.0056(8) 0.0000(8) -0.0070(8)
C104 0.0368(11) 0.0384(12) 0.0192(9) 0.0042(8) -0.0017(8) -0.0055(9)
C105 0.0154(8) 0.0194(9) 0.0192(8) 0.0011(7) -0.0012(6) 0.0020(6)
C106 0.0180(8) 0.0150(8) 0.0196(8) 0.0011(6) 0.0002(6) -0.0027(6)
C107 0.0230(9) 0.0201(9) 0.0309(10) -0.0042(8) 0.0023(7) -0.0001(7)
C108 0.0171(7) 0.0192(8) 0.0186(7) -0.0019(7) 0.0002(6) -0.0020(7)
C109 0.0230(9) 0.0255(10) 0.0253(9) 0.0035(8) 0.0009(7) -0.0028(7)
C110 0.0236(10) 0.0390(12) 0.0317(11) 0.0043(9) 0.0060(8) -0.0066(9)
C111 0.0179(9) 0.0454(14) 0.0354(11) -0.0002(10) 0.0017(8) 0.0036(8)
C112 0.0208(9) 0.0369(12) 0.0272(10) 0.0024(9) -0.0008(7) 0.0059(8)
C113 0.0200(8) 0.0234(9) 0.0202(8) 0.0003(7) -0.0002(7) 0.0004(7)
N61 0.112(3) 0.091(2) 0.0473(15) -0.0085(15) -0.0022(16) -0.056(2)
N62 0.0390(11) 0.0474(13) 0.0503(13) 0.0139(11) 0.0082(10) 0.0089(10)
C121 0.0588(16) 0.0391(13) 0.0293(11) -0.0026(10) -0.0020(11) -0.0059(12)
C122 0.0495(15) 0.0505(16) 0.0481(15) 0.0103(13) 0.0002(12) -0.0046(12)
C131 0.0493(14) 0.0364(13) 0.0317(11) 0.0078(10) 0.0089(10) 0.0094(11)
C132 0.114(3) 0.060(2) 0.0380(15) -0.0030(14) 0.0005(17) -0.019(2)
Cl1 0.0287(2) 0.0373(3) 0.0203(2) 0.0054(2) 0.00224(16) 0.0043(2)
O11 0.0248(8) 0.0855(16) 0.0628(12) 0.0374(11) 0.0002(8) 0.0042(9)
O12 0.0577(11) 0.0512(11) 0.0246(8) 0.0094(7) 0.0120(7) 0.0000(9)
O13 0.0313(8) 0.0398(9) 0.0473(10) 0.0132(8) -0.0013(7) 0.0063(7)
O14 0.0872(16) 0.0599(13) 0.0363(10) -0.0156(9) -0.0160(10) 0.0258(12)
Cl2 0.01973(19) 0.0202(2) 0.0296(2) 0.00024(18) -0.00202(17) -0.00118(17)
O21 0.0334(9) 0.0649(13) 0.0386(9) 0.0197(9) 0.0035(7) -0.0081(8)
O22 0.0297(8) 0.0235(8) 0.0526(10) -0.0132(7) -0.0096(7) -0.0045(6)
O23 0.0335(8) 0.0404(9) 0.0342(8) 0.0120(7) -0.0052(6) 0.0041(7)
O24 0.0406(9) 0.0282(9) 0.0617(11) -0.0184(8) -0.0085(8) 0.0052(7)
Cl3 0.0335(2) 0.0261(2) 0.0265(2) 0.00714(19) -0.00617(19) -0.00448(19)
O31 0.0429(9) 0.0464(10) 0.0289(8) 0.0090(7) -0.0123(7) 0.0003(8)
O32 0.0437(9) 0.0264(8) 0.0380(8) 0.0097(7) -0.0040(7) -0.0023(7)
O33 0.0355(9) 0.0530(12) 0.0577(11) 0.0144(9) -0.0016(8) -0.0147(8)
O34 0.0738(13) 0.0295(9) 0.0322(8) 0.0004(7) -0.0011(8) -0.0045(8)
Cl4 0.0407(3) 0.0241(2) 0.0303(2) 0.00184(19) -0.0058(2) -0.0003(2)
O41A 0.121(5) 0.0483(18) 0.042(2) -0.0082(19) 0.027(2) -0.004(3)
O42A 0.0526(17) 0.083(2) 0.0684(19) 0.0369(19) -0.0072(15) -0.0198(15)
O43A 0.092(3) 0.0447(17) 0.0609(19) 0.0119(15) 0.0219(17) 0.0352(16)
O44A 0.052(3) 0.0415(12) 0.047(3) 0.0130(16) 0.0032(18) -0.0112(15)
O41B 0.121(5) 0.0483(18) 0.042(2) -0.0082(19) 0.027(2) -0.004(3)
O42B 0.0526(17) 0.083(2) 0.0684(19) 0.0369(19) -0.0072(15) -0.0198(15)
O43B 0.092(3) 0.0447(17) 0.0609(19) 0.0119(15) 0.0219(17) 0.0352(16)
O44B 0.052(3) 0.0415(12) 0.047(3) 0.0130(16) 0.0032(18) -0.0112(15)

loop_
_atom_type_symbol
_atom_type_description
_atom_type_scat_dispersion_real
_atom_type_scat_dispersion_imag
_atom_type_scat_source
C C 0.0033 0.0016 'International Tables Vol C Tables 4.2.6.8 and 6.1.1.4'
H H 0.0000 0.0000 'International Tables Vol C Tables 4.2.6.8 and 6.1.1.4'
N N 0.0061 0.0033 'International Tables Vol C Tables 4.2.6.8 and 6.1.1.4'
O O 0.0106 0.0060 'International Tables Vol C Tables 4.2.6.8 and 6.1.1.4'
Cl Cl 0.1484 0.1585 'International Tables Vol C Tables 4.2.6.8 and 6.1.1.4'
Fe Fe 0.3463 0.8444 'International Tables Vol C Tables 4.2.6.8 and 6.1.1.4'

loop_
_geom_angle_atom_site_label_1
_geom_angle_atom_site_label_2
_geom_angle_atom_site_label_3
_geom_angle
N11 Fe1 N1 91.38(7)
N11 Fe1 N21 92.56(7)
N1 Fe1 N21 90.72(7)
N11 Fe1 N23 173.03(7)
N1 Fe1 N23 91.87(6)
N21 Fe1 N23 81.24(6)
N11 Fe1 N3 91.01(7)
N1 Fe1 N3 81.03(7)
N21 Fe1 N3 171.09(7)
N23 Fe1 N3 95.58(6)
N11 Fe1 N13 80.77(7)
N1 Fe1 N13 171.68(6)
N21 Fe1 N13 92.36(6)
N23 Fe1 N13 96.23(6)
N3 Fe1 N13 96.28(6)
C1 N1 C2 106.63(17)
C1 N1 Fe1 112.70(13)
C2 N1 Fe1 140.67(15)
C1 N2 C3 107.02(18)
C1 N2 C4 126.7(2)
C3 N2 C4 126.3(2)
C5 N3 C6 119.36(16)
C5 N3 Fe1 114.86(13)
C6 N3 Fe1 125.69(12)
C21 N11 C22 106.86(16)
C21 N11 Fe1 113.12(13)
C22 N11 Fe1 140.01(14)
C21 N12 C23 107.45(17)
C21 N12 C24 125.84(19)
C23 N12 C24 126.70(18)
C25 N13 C26 119.01(15)
C25 N13 Fe1 115.00(13)
C26 N13 Fe1 125.76(11)
C41 N21 C42 106.40(17)
C41 N21 Fe1 112.41(13)
C42 N21 Fe1 141.06(15)
C41 N22 C43 106.87(17)
C41 N22 C44 126.66(19)
C43 N22 C44 126.44(18)
C45 N23 C46 118.29(15)
C45 N23 Fe1 114.65(12)
C46 N23 Fe1 126.82(12)
N1 C1 N2 110.68(18)
N1 C1 C5 117.37(17)
N2 C1 C5 131.94(19)
N1 C2 C3 108.71(19)
C2 C3 N2 106.95(18)
N3 C5 C1 114.03(17)
N3 C6 C8 111.21(16)
N3 C6 C7 114.14(17)
C8 C6 C7 109.61(16)
C9 C8 C13 118.69(19)
C9 C8 C6 119.16(19)
C13 C8 C6 122.04(18)
C8 C9 C10 120.6(2)
C11 C10 C9 120.4(2)
C10 C11 C12 119.8(2)
C11 C12 C13 119.7(2)
C8 C13 C12 120.9(2)
N11 C21 N12 110.27(17)
N11 C21 C25 117.30(16)
N12 C21 C25 132.42(18)
N11 C22 C23 108.58(19)
N12 C23 C22 106.84(18)
N13 C25 C21 113.75(17)
N13 C26 C28 110.01(16)
N13 C26 C27 114.35(15)
C28 C26 C27 109.57(15)
C33 C28 C29 118.5(2)
C33 C28 C26 122.20(17)
C29 C28 C26 119.3(2)
C28 C29 C30 120.4(2)
C31 C30 C29 120.6(2)
C30 C31 C32 119.6(2)
C31 C32 C33 120.3(2)
C28 C33 C32 120.6(2)
N21 C41 N22 111.08(17)
N21 C41 C45 117.84(17)
N22 C41 C45 131.01(18)
N21 C42 C43 108.78(19)
N22 C43 C42 106.87(18)
N23 C45 C41 113.84(16)
N23 C46 C48 109.95(15)
N23 C46 C47 114.84(15)
C48 C46 C47 109.77(15)
C49 C48 C53 118.18(19)
C49 C48 C46 120.25(19)
C53 C48 C46 121.37(17)
C48 C49 C50 120.6(2)
C51 C50 C49 120.5(2)
C50 C51 C52 119.9(2)
C51 C52 C53 119.8(3)
C48 C53 C52 121.0(2)
N31 Fe2 N41 91.82(7)
N31 Fe2 N51 90.87(6)
N41 Fe2 N51 93.06(7)
N31 Fe2 N33 80.86(6)
N41 Fe2 N33 92.81(6)
N51 Fe2 N33 170.00(6)
N31 Fe2 N53 92.39(6)
N41 Fe2 N53 172.66(6)
N51 Fe2 N53 80.87(6)
N33 Fe2 N53 93.79(6)
N31 Fe2 N43 172.20(7)
N41 Fe2 N43 80.87(6)
N51 Fe2 N43 92.24(6)
N33 Fe2 N43 96.68(6)
N53 Fe2 N43 95.16(6)
C61 N31 C62 106.65(16)
C61 N31 Fe2 113.10(13)
C62 N31 Fe2 140.20(13)
C61 N32 C63 107.00(16)
C61 N32 C64 126.41(17)
C63 N32 C64 126.55(17)
C65 N33 C66 119.22(15)
C65 N33 Fe2 115.26(13)
C66 N33 Fe2 125.51(11)
C81 N41 C82 106.70(16)
C81 N41 Fe2 112.88(13)
C82 N41 Fe2 140.43(13)
C81 N42 C83 106.97(16)
C81 N42 C84 126.65(17)
C83 N42 C84 126.28(17)
C85 N43 C86 119.25(15)
C85 N43 Fe2 114.81(12)
C86 N43 Fe2 125.85(11)
C101 N51 C102 106.35(16)
C101 N51 Fe2 112.69(12)
C102 N51 Fe2 140.96(14)
C101 N52 C103 106.77(16)
C101 N52 C104 126.33(17)
C103 N52 C104 126.88(17)
C105 N53 C106 118.94(15)
C105 N53 Fe2 114.92(12)
C106 N53 Fe2 126.05(11)
N31 C61 N32 110.68(17)
N31 C61 C65 117.34(16)
N32 C61 C65 131.98(17)
N31 C62 C63 108.74(17)
N32 C63 C62 106.92(17)
N33 C65 C61 113.25(16)
N33 C66 C67 114.38(15)
N33 C66 C68 109.64(15)
C67 C66 C68 110.57(15)
C69 C68 C73 118.91(18)
C69 C68 C66 121.93(17)
C73 C68 C66 119.14(17)
C68 C69 C70 120.92(19)
C71 C70 C69 119.5(2)
C70 C71 C72 120.1(2)
C71 C72 C73 119.9(2)
C72 C73 C68 120.6(2)
N41 C81 N42 110.74(17)
N41 C81 C85 117.64(16)
N42 C81 C85 131.62(17)
N41 C82 C83 108.66(17)
N42 C83 C82 106.92(17)
N43 C85 C81 113.79(16)
N43 C86 C88 109.94(14)
N43 C86 C87 114.36(15)
C88 C86 C87 109.44(14)
C93 C88 C89 118.39(17)
C93 C88 C86 119.45(16)
C89 C88 C86 121.99(16)
C90 C89 C88 120.36(18)
C89 C90 C91 120.29(19)
C92 C91 C90 119.81(19)
C91 C92 C93 120.00(19)
C92 C93 C88 121.12(19)
N51 C101 N52 111.18(16)
N51 C101 C105 117.33(16)
N52 C101 C105 131.50(17)
N51 C102 C103 108.62(17)
N52 C103 C102 107.08(17)
N53 C105 C101 114.16(16)
N53 C106 C108 110.82(14)
N53 C106 C107 115.00(15)
C108 C106 C107 108.98(14)
C109 C108 C113 118.81(16)
C109 C108 C106 118.26(16)
C113 C108 C106 122.76(16)
C110 C109 C108 120.68(19)
C111 C110 C109 119.87(19)
C112 C111 C110 119.91(18)
C111 C112 C113 120.29(19)
C112 C113 C108 120.40(18)
N61 C121 C122 179.3(3)
N62 C131 C132 178.4(3)
O14 Cl1 O11 110.12(15)
O14 Cl1 O12 109.25(13)
O11 Cl1 O12 108.46(12)
O14 Cl1 O13 109.79(11)
O11 Cl1 O13 109.47(12)
O12 Cl1 O13 109.73(11)
O24 Cl2 O21 109.76(13)
O24 Cl2 O23 109.59(11)
O21 Cl2 O23 109.71(10)
O24 Cl2 O22 108.79(10)
O21 Cl2 O22 109.54(11)
O23 Cl2 O22 109.43(10)
O34 Cl3 O32 109.52(10)
O34 Cl3 O31 109.77(12)
O32 Cl3 O31 109.09(11)
O34 Cl3 O33 109.43(12)
O32 Cl3 O33 109.61(11)
O31 Cl3 O33 109.41(11)
O41B Cl4 O43A 130.8(4)
O41B Cl4 O44A 108.3(5)
O43A Cl4 O44A 116.4(3)
O41B Cl4 O42B 115.6(4)
O43A Cl4 O42B 54.8(3)
O44A Cl4 O42B 121.9(3)
O41B Cl4 O43B 113.5(4)
O43A Cl4 O43B 51.0(3)
O44A Cl4 O43B 88.7(3)
O42B Cl4 O43B 105.7(3)
O41B Cl4 O41A 29.9(3)
O43A Cl4 O41A 110.2(2)
O44A Cl4 O41A 111.0(2)
O42B Cl4 O41A 126.2(3)
O43B Cl4 O41A 83.7(3)
O41B Cl4 O42A 75.3(4)
O43A Cl4 O42A 107.3(2)
O44A Cl4 O42A 108.5(2)
O42B Cl4 O42A 53.3(3)
O43B Cl4 O42A 157.7(3)
O41A Cl4 O42A 102.4(3)
O41B Cl4 O44B 112.1(4)
O43A Cl4 O44B 116.9(4)
O44A Cl4 O44B 18.6(3)
O42B Cl4 O44B 105.9(3)
O43B Cl4 O44B 103.0(4)
O41A Cl4 O44B 123.8(4)
O42A Cl4 O44B 91.5(3)

loop_
_geom_bond_atom_site_label_1
_geom_bond_atom_site_label_2
_geom_bond_distance
Fe1 N11 1.9514(16)
Fe1 N1 1.9553(17)
Fe1 N21 1.9603(17)
Fe1 N23 1.9995(15)
Fe1 N3 2.0015(16)
Fe1 N13 2.0050(16)
N1 C1 1.337(3)
N1 C2 1.363(3)
N2 C1 1.348(3)
N2 C3 1.371(3)
N2 C4 1.467(3)
N3 C5 1.290(3)
N3 C6 1.487(2)
N11 C21 1.334(3)
N11 C22 1.361(3)
N12 C21 1.347(2)
N12 C23 1.364(3)
N12 C24 1.467(3)
N13 C25 1.291(2)
N13 C26 1.476(2)
N21 C41 1.330(3)
N21 C42 1.358(2)
N22 C41 1.349(2)
N22 C43 1.362(3)
N22 C44 1.468(3)
N23 C45 1.296(2)
N23 C46 1.479(2)
C1 C5 1.431(3)
C2 C3 1.371(3)
C6 C8 1.519(3)
C6 C7 1.533(3)
C8 C9 1.387(3)
C8 C13 1.392(3)
C9 C10 1.396(3)
C10 C11 1.380(4)
C11 C12 1.388(4)
C12 C13 1.398(3)
C21 C25 1.432(3)
C22 C23 1.370(3)
C26 C28 1.524(3)
C26 C27 1.532(3)
C28 C33 1.387(3)
C28 C29 1.389(3)
C29 C30 1.390(4)
C30 C31 1.367(5)
C31 C32 1.377(4)
C32 C33 1.389(3)
C41 C45 1.433(3)
C42 C43 1.376(3)
C46 C48 1.522(3)
C46 C47 1.525(3)
C48 C49 1.391(3)
C48 C53 1.392(3)
C49 C50 1.395(3)
C50 C51 1.367(5)
C51 C52 1.384(4)
C52 C53 1.393(3)
Fe2 N31 1.9498(16)
Fe2 N41 1.9575(16)
Fe2 N51 1.9650(16)
Fe2 N33 1.9970(16)
Fe2 N53 2.0018(15)
Fe2 N43 2.0077(15)
N31 C61 1.333(2)
N31 C62 1.364(2)
N32 C61 1.353(2)
N32 C63 1.368(3)
N32 C64 1.470(2)
N33 C65 1.297(2)
N33 C66 1.479(2)
N41 C81 1.329(2)
N41 C82 1.363(3)
N42 C81 1.352(2)
N42 C83 1.365(3)
N42 C84 1.467(2)
N43 C85 1.292(2)
N43 C86 1.482(2)
N51 C101 1.333(2)
N51 C102 1.366(2)
N52 C101 1.348(2)
N52 C103 1.368(3)
N52 C104 1.463(3)
N53 C105 1.290(2)
N53 C106 1.477(2)
C61 C65 1.436(3)
C62 C63 1.373(3)
C66 C67 1.528(3)
C66 C68 1.532(3)
C68 C69 1.386(3)
C68 C73 1.392(3)
C69 C70 1.393(3)
C70 C71 1.386(3)
C71 C72 1.386(4)
C72 C73 1.389(3)
C81 C85 1.434(3)
C82 C83 1.373(3)
C86 C88 1.520(2)
C86 C87 1.528(2)
C88 C93 1.391(3)
C88 C89 1.401(3)
C89 C90 1.387(3)
C90 C91 1.389(3)
C91 C92 1.380(3)
C92 C93 1.387(3)
C101 C105 1.433(3)
C102 C103 1.374(3)
C106 C108 1.522(2)
C106 C107 1.533(3)
C108 C109 1.394(3)
C108 C113 1.396(3)
C109 C110 1.391(3)
C110 C111 1.388(3)
C111 C112 1.384(3)
C112 C113 1.389(3)
N61 C121 1.126(4)
N62 C131 1.144(4)
C121 C122 1.432(4)
C131 C132 1.446(4)
Cl1 O14 1.427(2)
Cl1 O11 1.4273(19)
Cl1 O12 1.4288(16)
Cl1 O13 1.4371(17)
Cl2 O24 1.4281(17)
Cl2 O21 1.4334(18)
Cl2 O23 1.4351(15)
Cl2 O22 1.4430(15)
Cl3 O34 1.4352(19)
Cl3 O32 1.4365(16)
Cl3 O31 1.4371(15)
Cl3 O33 1.4435(19)
Cl4 O41B 1.347(5)
Cl4 O43A 1.383(3)
Cl4 O44A 1.396(4)
Cl4 O42B 1.431(5)
Cl4 O43B 1.468(5)
Cl4 O41A 1.470(3)
Cl4 O42A 1.475(3)
Cl4 O44B 1.488(7)
